data_7129263
loop_
_publ_author_name
'Xue, Songlin'
'Liu, Ningchao'
'Mei, Peifeng'
'Kuzuhara, Daiki'
'Zhou, Mingbo'
'Pan, Jianming'
'Yamada, Hiroko'
'Qiu, Fengxian'

_publ_section_title
;
 Porphyrin(2.1.2.1) as a novel binucleating ligand: synthesis and
 molecular structures of mono- and di-rhodium(i) complexes
;
_journal_name_full 'Chemical Communications'
_journal_paper_doi 10.1039/D1CC05641G
_journal_year 2021
_chemical_absolute_configuration rmad
_chemical_formula_moiety 'C44 H27 N4 O2 Rh'
_chemical_formula_sum 'C44 H27 N4 O2 Rh'
_chemical_formula_weight 746.60
_space_group_crystal_system orthorhombic
_space_group_IT_number 33
_space_group_name_Hall 'P 2c -2n'
_space_group_name_H-M_alt 'P n a 21'
_atom_sites_solution_hydrogens geom
_atom_sites_solution_primary dual
_audit_creation_date 2021-08-13
_audit_creation_method
;
Olex2 1.2
(compiled 2018.05.29 svn.r3508 for OlexSys, GUI svn.r5506)
;
_audit_update_record
;
2021-08-13 deposited with the CCDC.	2021-11-03 downloaded from the CCDC.
;
_cell_angle_alpha 90
_cell_angle_beta 90
_cell_angle_gamma 90
_cell_formula_units_Z 4
_cell_length_a 22.1380(15)
_cell_length_b 6.6176(4)
_cell_length_c 22.4596(11)
_cell_measurement_reflns_used 5209
_cell_measurement_temperature 193(2)
_cell_measurement_theta_max 51.92
_cell_measurement_theta_min 3.47
_cell_volume 3290.3(3)
_computing_cell_refinement 'SAINT v8.37A (Bruker, 2015)'
_computing_data_reduction 'SAINT v8.37A (Bruker, 2015)'
_computing_molecular_graphics 'Olex2 (Dolomanov et al., 2009)'
_computing_publication_material 'Olex2 (Dolomanov et al., 2009)'
_computing_structure_refinement 'ShelXL (Sheldrick, 2015)'
_computing_structure_solution 'ShelXT (Sheldrick, 2015)'
_diffrn_ambient_temperature 193.0
_diffrn_measured_fraction_theta_full 0.992
_diffrn_measured_fraction_theta_max 0.990
_diffrn_measurement_device_type 'Bruker D8 Venture'
_diffrn_measurement_method '\f and \w scans'
_diffrn_radiation_type GaK\a
_diffrn_radiation_wavelength 1.34139
_diffrn_reflns_av_R_equivalents 0.1693
_diffrn_reflns_av_unetI/netI 0.1413
_diffrn_reflns_Laue_measured_fraction_full 0.992
_diffrn_reflns_Laue_measured_fraction_max 0.990
_diffrn_reflns_limit_h_max 26
_diffrn_reflns_limit_h_min -26
_diffrn_reflns_limit_k_max 8
_diffrn_reflns_limit_k_min -8
_diffrn_reflns_limit_l_max 21
_diffrn_reflns_limit_l_min -27
_diffrn_reflns_number 31791
_diffrn_reflns_point_group_measured_fraction_full 0.993
_diffrn_reflns_point_group_measured_fraction_max 0.991
_diffrn_reflns_theta_full 53.594
_diffrn_reflns_theta_max 55.295
_diffrn_reflns_theta_min 3.474
_diffrn_standards_number 0
_exptl_absorpt_coefficient_mu 3.037
_exptl_absorpt_correction_T_max 0.7508
_exptl_absorpt_correction_T_min 0.5473
_exptl_absorpt_correction_type multi-scan
_exptl_absorpt_process_details
'SADABS-2016/2 (Bruker,2016/2) was used for absorption correction. wR2(int) was 0.1846 before and 0.1004 after correction. The Ratio of minimum to maximum transmission is 0.7290. The \l/2 correction factor is Not present.'
_exptl_crystal_colour red
_exptl_crystal_density_diffrn 1.507
_exptl_crystal_description block
_exptl_crystal_F_000 1520
_exptl_crystal_size_max 0.08
_exptl_crystal_size_mid 0.06
_exptl_crystal_size_min 0.05
_refine_diff_density_max 1.877
_refine_diff_density_min -0.687
_refine_diff_density_rms 0.120
_refine_ls_abs_structure_details
;
 Refined as an inversion twin.
;
_refine_ls_abs_structure_Flack 0.24(4)
_refine_ls_extinction_method none
_refine_ls_goodness_of_fit_ref 1.014
_refine_ls_hydrogen_treatment constr
_refine_ls_matrix_type full
_refine_ls_number_parameters 465
_refine_ls_number_reflns 5774
_refine_ls_number_restraints 50
_refine_ls_restrained_S_all 1.013
_refine_ls_R_factor_all 0.1693
_refine_ls_R_factor_gt 0.0977
_refine_ls_shift/su_max 0.001
_refine_ls_shift/su_mean 0.000
_refine_ls_structure_factor_coef Fsqd
_refine_ls_weighting_details 'w=1/[\s^2^(Fo^2^)+(0.1673P)^2^] where P=(Fo^2^+2Fc^2^)/3'
_refine_ls_weighting_scheme calc
_refine_ls_wR_factor_gt 0.2401
_refine_ls_wR_factor_ref 0.2850
_reflns_Friedel_coverage 0.948
_reflns_Friedel_fraction_full 0.994
_reflns_Friedel_fraction_max 0.991
_reflns_number_gt 3292
_reflns_number_total 5774
_reflns_threshold_expression 'I > 2\s(I)'
_cod_data_source_file d1cc05641g2.cif
_cod_data_source_block 2108111829
_cod_database_code 7129263
_shelx_shelxl_version_number 2016/6
_shelx_space_group_comment
;
The symmetry employed for this shelxl refinement is uniquely defined
by the following loop, which should always be used as a source of
symmetry information in preference to the above space-group names.
They are only intended as comments.
;
_shelx_estimated_absorpt_t_max 0.863
_shelx_estimated_absorpt_t_min 0.793
_olex2_refinement_description
;
1. Twinned data refinement
 Scales: 0.76(4)
 0.24(4)
2. Fixed Uiso
 At 1.2 times of:
  All C(H) groups, All N(H) groups
3. Restrained distances
 Rh1-C2 \\sim Rh2-C3 \\sim Rh2-C4 \\sim Rh1-C1
 with sigma of 0.02
4. Rigid bond restraints
 C37, C38
 with sigma for 1-2 distances of 0.005 and sigma for 1-3 distances of 0.005
5. Uiso/Uaniso restraints and constraints
O1 \\sim O2 \\sim C1 \\sim C2 \\sim C4: within 2A with sigma of 0.01 and sigma
for terminal atoms of 0.02
O2 \\sim C2 \\sim C3: within 2A with sigma of 0.01 and sigma for terminal atoms
of 0.02
Uanis(C16) \\sim Ueq: with sigma of 0.01 and sigma for terminal atoms of 0.02
6. Others
 Sof(H1)=Sof(Rh2)=Sof(C3)=Sof(C4)=1-FVAR(1)
 Sof(H3)=Sof(Rh1)=Sof(C1)=Sof(C2)=FVAR(1)
7.a Aromatic/amide H refined with riding coordinates:
 N1(H1), N3(H3), C6(H6), C7(H7), C11(H11), C12(H12), C15(H15), C16(H16),
 C17(H17), C18(H18), C21(H21), C22(H22), C26(H26), C27(H27), C30(H30), C31(H31),
  C32(H32), C33(H33), C36(H36), C37(H37), C38(H38), C39(H39), C40(H40),
 C46(H46), C45(H45), C44(H44), C43(H43), C42(H42)
7.b Fitted hexagon refined as free rotating group:
 C35(C36,C37,C38,C39,C40), C41(C46,C45,C44,C43,C42)
;
_olex2_submission_special_instructions 'No special instructions were received'

loop_
_space_group_symop_operation_xyz
'x, y, z'
'-x, -y, z+1/2'
'x+1/2, -y+1/2, z'
'-x+1/2, y+1/2, z+1/2'

loop_
_atom_site_label
_atom_site_type_symbol
_atom_site_fract_x
_atom_site_fract_y
_atom_site_fract_z
_atom_site_U_iso_or_equiv
_atom_site_adp_type
_atom_site_occupancy
_atom_site_site_symmetry_order
_atom_site_calc_flag
_atom_site_refinement_flags_posn
_atom_site_refinement_flags_adp
_atom_site_refinement_flags_occupancy
_atom_site_disorder_assembly
_atom_site_disorder_group
O1 O 0.6209(5) 1.1663(19) 0.5527(6) 0.064(3) Uani 1 1 d . U . . .
O2 O 0.5114(6) 1.1736(18) 0.4393(6) 0.062(3) Uani 1 1 d . U . . .
N1 N 0.4693(6) 0.611(3) 0.4991(6) 0.060(4) Uani 1 1 d . . . . .
H1 H 0.502502 0.680448 0.505917 0.072 Uiso 0.366(4) 1 calc R . P A 2
N2 N 0.5593(6) 0.615(3) 0.5929(7) 0.063(4) Uani 1 1 d . . . . .
N3 N 0.6648(5) 0.583(2) 0.4923(5) 0.044(3) Uani 1 1 d . . . . .
H3 H 0.629162 0.639466 0.487674 0.053 Uiso 0.634(4) 1 calc R . P A 1
N4 N 0.5771(6) 0.590(2) 0.3971(6) 0.046(3) Uani 1 1 d . . . . .
C5 C 0.4328(7) 0.630(3) 0.4523(8) 0.054(4) Uani 1 1 d . . . . .
C6 C 0.3813(9) 0.490(3) 0.4579(9) 0.064(5) Uani 1 1 d . . . . .
H6 H 0.349392 0.472410 0.430032 0.076 Uiso 1 1 calc R . . . .
C7 C 0.3878(9) 0.393(3) 0.5091(9) 0.069(5) Uani 1 1 d . . . . .
H7 H 0.360627 0.298076 0.525977 0.083 Uiso 1 1 calc R . . . .
C8 C 0.4454(7) 0.461(3) 0.5348(9) 0.066(5) Uani 1 1 d . . . . .
C9 C 0.4689(7) 0.405(3) 0.5896(8) 0.062(5) Uani 1 1 d . . . . .
C10 C 0.5239(8) 0.465(3) 0.6152(7) 0.057(5) Uani 1 1 d . . . . .
C11 C 0.5486(8) 0.391(3) 0.6681(9) 0.059(5) Uani 1 1 d . . . . .
H11 H 0.532538 0.285272 0.692024 0.071 Uiso 1 1 calc R . . . .
C12 C 0.5983(9) 0.493(3) 0.6784(8) 0.059(5) Uani 1 1 d . . . . .
H12 H 0.624118 0.479150 0.711969 0.071 Uiso 1 1 calc R . . . .
C13 C 0.6062(8) 0.630(2) 0.6300(7) 0.046(4) Uani 1 1 d . . . . .
C14 C 0.6563(8) 0.779(3) 0.6237(8) 0.060(5) Uani 1 1 d . . . . .
C15 C 0.6614(10) 0.929(3) 0.6691(9) 0.071(5) Uani 1 1 d . . . . .
H15 H 0.631198 0.939748 0.699040 0.085 Uiso 1 1 calc R . . . .
C16 C 0.7110(12) 1.059(3) 0.6693(11) 0.088(7) Uani 1 1 d . U . . .
H16 H 0.714383 1.156412 0.700121 0.106 Uiso 1 1 calc R . . . .
C17 C 0.7581(9) 1.050(3) 0.6237(9) 0.068(5) Uani 1 1 d . . . . .
H17 H 0.791643 1.139412 0.623158 0.082 Uiso 1 1 calc R . . . .
C18 C 0.7501(9) 0.910(3) 0.5837(10) 0.070(6) Uani 1 1 d . . . . .
H18 H 0.780277 0.898765 0.553724 0.083 Uiso 1 1 calc R . . . .
C19 C 0.7002(7) 0.768(2) 0.5800(7) 0.043(4) Uani 1 1 d . . . . .
C20 C 0.7041(7) 0.618(2) 0.5335(7) 0.047(4) Uani 1 1 d . . . . .
C21 C 0.7557(6) 0.485(3) 0.5286(10) 0.063(5) Uani 1 1 d . . . . .
H21 H 0.789288 0.475744 0.554722 0.075 Uiso 1 1 calc R . . . .
C22 C 0.7456(7) 0.379(3) 0.4791(7) 0.048(4) Uani 1 1 d . . . . .
H22 H 0.772106 0.280136 0.462835 0.058 Uiso 1 1 calc R . . . .
C23 C 0.6920(8) 0.433(3) 0.4561(8) 0.056(4) Uani 1 1 d . . . . .
C24 C 0.6645(8) 0.357(3) 0.4024(8) 0.061(5) Uani 1 1 d . . . . .
C25 C 0.6167(7) 0.432(3) 0.3753(8) 0.047(4) Uani 1 1 d . . . . .
C26 C 0.5876(8) 0.363(3) 0.3229(8) 0.063(5) Uani 1 1 d . . . . .
H26 H 0.601412 0.253754 0.298995 0.075 Uiso 1 1 calc R . . . .
C27 C 0.5353(7) 0.478(3) 0.3110(7) 0.049(4) Uani 1 1 d . . . . .
H27 H 0.508163 0.464336 0.278446 0.059 Uiso 1 1 calc R . . . .
C28 C 0.5323(7) 0.618(3) 0.3584(7) 0.048(4) Uani 1 1 d . . . . .
C29 C 0.4844(8) 0.774(3) 0.3624(7) 0.051(4) Uani 1 1 d . . . . .
C30 C 0.4865(9) 0.911(3) 0.3152(10) 0.073(6) Uani 1 1 d . . . . .
H30 H 0.518148 0.904762 0.286623 0.087 Uiso 1 1 calc R . . . .
C31 C 0.4394(14) 1.063(3) 0.3106(11) 0.090(8) Uani 1 1 d . . . . .
H31 H 0.439157 1.159959 0.279460 0.108 Uiso 1 1 calc R . . . .
C32 C 0.3978(10) 1.060(3) 0.3509(13) 0.077(7) Uani 1 1 d . . . . .
H32 H 0.367583 1.161466 0.348305 0.092 Uiso 1 1 calc R . . . .
C33 C 0.3926(9) 0.924(3) 0.3972(12) 0.073(6) Uani 1 1 d . . . . .
H33 H 0.359238 0.927521 0.423805 0.088 Uiso 1 1 calc R . . . .
C34 C 0.4390(8) 0.781(2) 0.4033(8) 0.054(4) Uani 1 1 d . . . . .
C35 C 0.4340(5) 0.239(3) 0.6234(6) 0.067(5) Uani 1 1 d . . . . .
C36 C 0.4071(6) 0.290(2) 0.6772(6) 0.091(8) Uani 1 1 d G . . . .
H36 H 0.412143 0.421994 0.693221 0.109 Uiso 1 1 calc R . . . .
C37 C 0.3728(6) 0.148(3) 0.7078(6) 0.108(9) Uani 1 1 d G U . . .
H37 H 0.354420 0.182514 0.744589 0.130 Uiso 1 1 calc R . . . .
C38 C 0.3654(7) -0.045(3) 0.6844(8) 0.114(10) Uani 1 1 d G U . . .
H38 H 0.342003 -0.142258 0.705243 0.137 Uiso 1 1 calc R . . . .
C39 C 0.3924(8) -0.096(2) 0.6305(9) 0.118(10) Uani 1 1 d G . . . .
H39 H 0.387309 -0.227552 0.614530 0.141 Uiso 1 1 calc R . . . .
C40 C 0.4266(7) 0.047(3) 0.6000(6) 0.105(9) Uani 1 1 d G . . . .
H40 H 0.445034 0.011926 0.563161 0.126 Uiso 1 1 calc R . . . .
C41 C 0.7009(5) 0.2006(18) 0.3702(5) 0.074(6) Uani 1 1 d . . . . .
C46 C 0.7066(7) 0.010(2) 0.3956(5) 0.105(10) Uani 1 1 d G . . . .
H46 H 0.686502 -0.019961 0.431915 0.126 Uiso 1 1 calc R . . . .
C45 C 0.7417(7) -0.1365(17) 0.3679(7) 0.102(8) Uani 1 1 d G . . . .
H45 H 0.745600 -0.266746 0.385285 0.122 Uiso 1 1 calc R . . . .
C44 C 0.7711(6) -0.093(2) 0.3148(7) 0.077(6) Uani 1 1 d G . . . .
H44 H 0.795059 -0.192812 0.295822 0.092 Uiso 1 1 calc R . . . .
C43 C 0.7653(6) 0.098(2) 0.2893(5) 0.076(6) Uani 1 1 d G . . . .
H43 H 0.785421 0.127906 0.252988 0.091 Uiso 1 1 calc R . . . .
C42 C 0.7302(6) 0.2445(18) 0.3170(6) 0.067(5) Uani 1 1 d G . . . .
H42 H 0.726323 0.374693 0.299617 0.080 Uiso 1 1 calc R . . . .
Rh1 Rh 0.53806(7) 0.8372(3) 0.52467(10) 0.0489(7) Uani 0.634(4) 1 d D . P A 1
C1 C 0.5917(11) 1.041(4) 0.5497(16) 0.056(5) Uani 0.634(4) 1 d D U P A 1
C2 C 0.5201(13) 1.036(4) 0.4669(13) 0.058(5) Uani 0.634(4) 1 d D U P A 1
Rh2 Rh 0.59750(14) 0.8244(5) 0.46522(16) 0.0478(13) Uani 0.366(4) 1 d D . P A 2
C3 C 0.548(2) 1.040(6) 0.443(3) 0.059(6) Uani 0.366(4) 1 d D U P A 2
C4 C 0.611(2) 1.028(7) 0.523(2) 0.057(6) Uani 0.366(4) 1 d D U P A 2

loop_
_atom_site_aniso_label
_atom_site_aniso_U_11
_atom_site_aniso_U_22
_atom_site_aniso_U_33
_atom_site_aniso_U_23
_atom_site_aniso_U_13
_atom_site_aniso_U_12
O1 0.055(7) 0.065(7) 0.073(8) -0.003(6) 0.000(6) -0.001(5)
O2 0.069(7) 0.055(7) 0.061(8) 0.007(6) -0.011(6) -0.010(5)
N1 0.041(8) 0.102(12) 0.036(8) -0.012(8) 0.003(6) 0.015(7)
N2 0.048(9) 0.093(11) 0.047(9) -0.011(8) 0.008(7) 0.006(8)
N3 0.030(7) 0.064(8) 0.039(7) -0.008(6) 0.005(6) -0.009(6)
N4 0.049(8) 0.066(8) 0.024(7) 0.002(6) -0.007(6) -0.005(7)
C5 0.030(9) 0.075(11) 0.057(12) 0.012(9) 0.003(8) 0.019(8)
C6 0.078(13) 0.057(10) 0.055(12) -0.012(10) -0.020(10) 0.005(9)
C7 0.068(12) 0.091(13) 0.048(14) 0.001(10) 0.010(9) 0.000(10)
C8 0.026(8) 0.119(15) 0.052(13) 0.016(12) 0.014(8) 0.001(9)
C9 0.043(10) 0.108(15) 0.036(10) 0.015(10) 0.017(8) 0.004(9)
C10 0.048(10) 0.095(14) 0.029(9) -0.017(9) 0.012(8) 0.005(9)
C11 0.049(11) 0.075(12) 0.054(12) 0.011(9) 0.004(8) 0.009(9)
C12 0.053(12) 0.090(14) 0.035(11) 0.012(10) -0.015(8) 0.006(10)
C13 0.057(10) 0.057(10) 0.024(8) -0.008(7) -0.003(7) -0.005(8)
C14 0.072(13) 0.072(12) 0.035(10) 0.007(8) -0.008(8) -0.002(9)
C15 0.086(15) 0.073(13) 0.055(12) -0.002(10) -0.001(10) -0.002(11)
C16 0.106(12) 0.080(11) 0.079(11) -0.024(9) -0.037(10) -0.013(10)
C17 0.067(13) 0.080(13) 0.057(13) -0.006(11) -0.006(10) -0.005(10)
C18 0.069(13) 0.066(12) 0.073(14) 0.006(11) -0.024(10) -0.018(10)
C19 0.043(9) 0.043(8) 0.043(10) 0.014(7) -0.002(7) -0.010(7)
C20 0.048(9) 0.054(9) 0.039(10) 0.021(8) -0.008(8) -0.012(7)
C21 0.033(8) 0.087(11) 0.068(13) -0.021(12) 0.009(10) -0.006(8)
C22 0.043(9) 0.069(10) 0.032(9) -0.005(8) -0.006(7) -0.008(8)
C23 0.055(11) 0.083(12) 0.029(9) -0.003(9) 0.007(8) -0.013(9)
C24 0.052(11) 0.094(13) 0.037(9) 0.012(10) 0.005(8) -0.015(9)
C25 0.028(8) 0.067(10) 0.046(10) -0.020(9) -0.004(7) -0.004(7)
C26 0.067(12) 0.089(13) 0.033(9) -0.022(9) 0.016(8) -0.008(10)
C27 0.036(9) 0.080(12) 0.032(9) 0.006(8) -0.008(7) 0.005(8)
C28 0.042(9) 0.069(11) 0.034(9) -0.006(8) -0.005(7) -0.008(7)
C29 0.064(11) 0.063(10) 0.024(8) 0.010(8) -0.015(8) -0.010(9)
C30 0.064(13) 0.061(11) 0.094(18) 0.005(11) -0.014(11) -0.015(9)
C31 0.14(2) 0.059(13) 0.073(17) 0.020(11) -0.045(16) -0.010(14)
C32 0.060(13) 0.044(10) 0.13(2) -0.002(13) -0.042(14) 0.022(9)
C33 0.053(12) 0.066(12) 0.101(18) -0.007(12) -0.014(11) -0.002(10)
C34 0.073(12) 0.037(9) 0.052(11) 0.009(7) -0.018(9) -0.001(8)
C35 0.043(10) 0.124(17) 0.035(10) 0.021(11) 0.000(8) -0.009(11)
C36 0.041(11) 0.17(2) 0.061(14) 0.057(15) -0.005(9) -0.007(12)
C37 0.054(13) 0.20(3) 0.068(17) 0.042(17) -0.001(11) 0.017(17)
C38 0.090(18) 0.20(2) 0.056(17) 0.070(17) -0.028(14) -0.037(19)
C39 0.11(2) 0.13(2) 0.12(3) 0.06(2) -0.004(18) 0.017(17)
C40 0.083(17) 0.14(2) 0.09(2) 0.046(19) -0.011(14) 0.009(16)
C41 0.040(10) 0.110(17) 0.071(14) -0.040(13) -0.004(9) -0.005(10)
C46 0.15(2) 0.12(2) 0.047(13) 0.009(13) 0.020(14) 0.092(18)
C45 0.13(2) 0.076(15) 0.10(2) -0.020(15) -0.024(18) 0.029(14)
C44 0.057(12) 0.092(16) 0.081(16) -0.050(13) -0.008(11) -0.003(11)
C43 0.067(13) 0.103(16) 0.059(13) -0.035(12) -0.001(10) 0.001(12)
C42 0.051(11) 0.087(13) 0.061(13) -0.014(11) 0.016(9) 0.005(10)
Rh1 0.0460(11) 0.0547(10) 0.0458(11) -0.0030(12) 0.0044(10) -0.0023(8)
C1 0.044(11) 0.053(10) 0.070(12) -0.010(10) 0.003(9) -0.014(9)
C2 0.062(11) 0.058(10) 0.055(12) 0.011(10) -0.015(10) -0.015(10)
Rh2 0.043(2) 0.053(2) 0.047(2) -0.0020(18) -0.0010(15) -0.0031(14)
C3 0.069(13) 0.055(11) 0.054(13) 0.011(11) -0.010(11) -0.013(11)
C4 0.047(12) 0.053(11) 0.070(14) -0.012(12) 0.001(11) -0.007(11)

loop_
_atom_type_symbol
_atom_type_description
_atom_type_scat_dispersion_real
_atom_type_scat_dispersion_imag
_atom_type_scat_source
C C 0.0148 0.0070 'International Tables Vol C Tables 4.2.6.8 and 6.1.1.4'
H H 0.0000 0.0000 'International Tables Vol C Tables 4.2.6.8 and 6.1.1.4'
N N 0.0253 0.0136 'International Tables Vol C Tables 4.2.6.8 and 6.1.1.4'
O O 0.0389 0.0241 'International Tables Vol C Tables 4.2.6.8 and 6.1.1.4'
Rh Rh -0.0162 2.8654 'International Tables Vol C Tables 4.2.6.8 and 6.1.1.4'

loop_
_geom_angle_atom_site_label_1
_geom_angle_atom_site_label_2
_geom_angle_atom_site_label_3
_geom_angle
_geom_angle_site_symmetry_1
_geom_angle_site_symmetry_3
_geom_angle_publ_flag
C5 N1 H1 126.5 . . ?
C5 N1 C8 107.1(14) . . ?
C5 N1 Rh1 123.9(13) . . ?
C8 N1 H1 126.5 . . ?
C8 N1 Rh1 126.8(12) . . ?
C10 N2 Rh1 128.9(12) . . ?
C13 N2 C10 105.8(15) . . ?
C13 N2 Rh1 124.0(12) . . ?
C20 N3 H3 127.7 . . ?
C20 N3 C23 104.7(13) . . ?
C20 N3 Rh2 120.4(11) . . ?
C23 N3 H3 127.7 . . ?
C23 N3 Rh2 128.2(11) . . ?
C25 N4 Rh2 127.7(10) . . ?
C28 N4 C25 109.5(13) . . ?
C28 N4 Rh2 120.0(11) . . ?
N1 C5 C6 110.0(15) . . ?
N1 C5 C34 126.1(16) . . ?
C6 C5 C34 123.7(15) . . ?
C5 C6 H6 126.5 . . ?
C7 C6 C5 107.0(17) . . ?
C7 C6 H6 126.5 . . ?
C6 C7 H7 126.6 . . ?
C6 C7 C8 106.7(18) . . ?
C8 C7 H7 126.6 . . ?
N1 C8 C7 109.0(16) . . ?
N1 C8 C9 124.4(17) . . ?
C9 C8 C7 126.2(18) . . ?
C8 C9 C10 127.7(17) . . ?
C8 C9 C35 116.1(16) . . ?
C10 C9 C35 115.8(16) . . ?
N2 C10 C9 123.8(17) . . ?
N2 C10 C11 110.1(16) . . ?
C11 C10 C9 126.1(18) . . ?
C10 C11 H11 126.4 . . ?
C12 C11 C10 107.3(18) . . ?
C12 C11 H11 126.4 . . ?
C11 C12 H12 126.4 . . ?
C11 C12 C13 107.2(16) . . ?
C13 C12 H12 126.4 . . ?
N2 C13 C12 109.5(15) . . ?
N2 C13 C14 124.6(15) . . ?
C12 C13 C14 125.7(15) . . ?
C15 C14 C13 116.8(16) . . ?
C19 C14 C13 123.6(16) . . ?
C19 C14 C15 119.3(17) . . ?
C14 C15 H15 120.3 . . ?
C16 C15 C14 119(2) . . ?
C16 C15 H15 120.3 . . ?
C15 C16 H16 118.8 . . ?
C15 C16 C17 122.3(19) . . ?
C17 C16 H16 118.8 . . ?
C16 C17 H17 122.7 . . ?
C18 C17 C16 114.5(19) . . ?
C18 C17 H17 122.7 . . ?
C17 C18 H18 116.5 . . ?
C17 C18 C19 127(2) . . ?
C19 C18 H18 116.5 . . ?
C14 C19 C18 117.4(17) . . ?
C14 C19 C20 126.4(14) . . ?
C20 C19 C18 116.0(15) . . ?
N3 C20 C19 127.2(14) . . ?
N3 C20 C21 111.4(16) . . ?
C19 C20 C21 121.4(15) . . ?
C20 C21 H21 127.6 . . ?
C22 C21 C20 104.7(16) . . ?
C22 C21 H21 127.6 . . ?
C21 C22 H22 125.5 . . ?
C21 C22 C23 109.1(16) . . ?
C23 C22 H22 125.5 . . ?
N3 C23 C24 123.0(15) . . ?
C22 C23 N3 109.9(15) . . ?
C22 C23 C24 127.1(17) . . ?
C23 C24 C41 114.7(15) . . ?
C25 C24 C23 126.4(18) . . ?
C25 C24 C41 118.1(16) . . ?
C24 C25 N4 127.1(16) . . ?
C24 C25 C26 128.7(18) . . ?
C26 C25 N4 103.8(14) . . ?
C25 C26 H26 124.6 . . ?
C27 C26 C25 110.8(16) . . ?
C27 C26 H26 124.6 . . ?
C26 C27 H27 127.7 . . ?
C26 C27 C28 104.5(14) . . ?
C28 C27 H27 127.7 . . ?
N4 C28 C27 111.2(14) . . ?
N4 C28 C29 126.4(14) . . ?
C27 C28 C29 122.4(14) . . ?
C30 C29 C28 112.4(16) . . ?
C34 C29 C28 126.2(14) . . ?
C34 C29 C30 121.2(16) . . ?
C29 C30 H30 120.7 . . ?
C29 C30 C31 119(2) . . ?
C31 C30 H30 120.7 . . ?
C30 C31 H31 121.6 . . ?
C32 C31 C30 117(2) . . ?
C32 C31 H31 121.6 . . ?
C31 C32 H32 116.6 . . ?
C31 C32 C33 126.7(19) . . ?
C33 C32 H32 116.6 . . ?
C32 C33 H33 121.6 . . ?
C32 C33 C34 117(2) . . ?
C34 C33 H33 121.6 . . ?
C29 C34 C5 123.0(14) . . ?
C29 C34 C33 119.7(17) . . ?
C33 C34 C5 117.1(18) . . ?
C36 C35 C9 118.2(13) . . ?
C36 C35 C40 120.0 . . ?
C40 C35 C9 121.7(13) . . ?
C35 C36 H36 120.0 . . ?
C35 C36 C37 120.0 . . ?
C37 C36 H36 120.0 . . ?
C36 C37 H37 120.0 . . ?
C38 C37 C36 120.0 . . ?
C38 C37 H37 120.0 . . ?
C37 C38 H38 120.0 . . ?
C39 C38 C37 120.0 . . ?
C39 C38 H38 120.0 . . ?
C38 C39 H39 120.0 . . ?
C38 C39 C40 120.0 . . ?
C40 C39 H39 120.0 . . ?
C35 C40 H40 120.0 . . ?
C39 C40 C35 120.0 . . ?
C39 C40 H40 120.0 . . ?
C46 C41 C24 118.5(11) . . ?
C46 C41 C42 120.0 . . ?
C42 C41 C24 121.5(11) . . ?
C41 C46 H46 120.0 . . ?
C41 C46 C45 120.0 . . ?
C45 C46 H46 120.0 . . ?
C46 C45 H45 120.0 . . ?
C46 C45 C44 120.0 . . ?
C44 C45 H45 120.0 . . ?
C45 C44 H44 120.0 . . ?
C43 C44 C45 120.0 . . ?
C43 C44 H44 120.0 . . ?
C44 C43 H43 120.0 . . ?
C44 C43 C42 120.0 . . ?
C42 C43 H43 120.0 . . ?
C41 C42 H42 120.0 . . ?
C43 C42 C41 120.0 . . ?
C43 C42 H42 120.0 . . ?
N2 Rh1 N1 82.8(6) . . ?
C1 Rh1 N1 175.5(10) . . ?
C1 Rh1 N2 97.8(12) . . ?
C1 Rh1 C2 80.7(14) . . ?
C2 Rh1 N1 98.6(9) . . ?
C2 Rh1 N2 178.3(11) . . ?
O1 C1 Rh1 166(3) . . ?
O2 C2 Rh1 170(3) . . ?
N4 Rh2 N3 80.0(5) . . ?
C3 Rh2 N3 174.7(17) . . ?
C3 Rh2 N4 103.1(18) . . ?
C3 Rh2 C4 75(3) . . ?
C4 Rh2 N3 102.3(17) . . ?
C4 Rh2 N4 177.4(16) . . ?
O2 C3 Rh2 167(5) . . ?
O1 C4 Rh2 173(5) . . ?

loop_
_geom_bond_atom_site_label_1
_geom_bond_atom_site_label_2
_geom_bond_distance
_geom_bond_site_symmetry_2
_geom_bond_publ_flag
O1 C1 1.06(2) . ?
O1 C4 1.16(3) . ?
O2 C2 1.12(2) . ?
O2 C3 1.20(3) . ?
N1 H1 0.8800 . ?
N1 C5 1.33(2) . ?
N1 C8 1.38(2) . ?
N1 Rh1 2.211(16) . ?
N2 C10 1.36(2) . ?
N2 C13 1.34(2) . ?
N2 Rh1 2.174(16) . ?
N3 H3 0.8800 . ?
N3 C20 1.291(19) . ?
N3 C23 1.42(2) . ?
N3 Rh2 2.268(13) . ?
N4 C25 1.45(2) . ?
N4 C28 1.331(19) . ?
N4 Rh2 2.227(14) . ?
C5 C6 1.48(3) . ?
C5 C34 1.49(2) . ?
C6 H6 0.9500 . ?
C6 C7 1.32(3) . ?
C7 H7 0.9500 . ?
C7 C8 1.47(3) . ?
C8 C9 1.39(3) . ?
C9 C10 1.40(3) . ?
C9 C35 1.54(2) . ?
C10 C11 1.40(3) . ?
C11 H11 0.9500 . ?
C11 C12 1.31(3) . ?
C12 H12 0.9500 . ?
C12 C13 1.43(2) . ?
C13 C14 1.49(2) . ?
C14 C15 1.43(3) . ?
C14 C19 1.38(2) . ?
C15 H15 0.9500 . ?
C15 C16 1.40(3) . ?
C16 H16 0.9500 . ?
C16 C17 1.46(3) . ?
C17 H17 0.9500 . ?
C17 C18 1.30(3) . ?
C18 H18 0.9500 . ?
C18 C19 1.45(2) . ?
C19 C20 1.44(2) . ?
C20 C21 1.45(2) . ?
C21 H21 0.9500 . ?
C21 C22 1.33(3) . ?
C22 H22 0.9500 . ?
C22 C23 1.34(2) . ?
C23 C24 1.44(2) . ?
C24 C25 1.32(2) . ?
C24 C41 1.50(2) . ?
C25 C26 1.42(2) . ?
C26 H26 0.9500 . ?
C26 C27 1.41(2) . ?
C27 H27 0.9500 . ?
C27 C28 1.42(2) . ?
C28 C29 1.48(2) . ?
C29 C30 1.39(3) . ?
C29 C34 1.36(2) . ?
C30 H30 0.9500 . ?
C30 C31 1.45(3) . ?
C31 H31 0.9500 . ?
C31 C32 1.29(3) . ?
C32 H32 0.9500 . ?
C32 C33 1.38(3) . ?
C33 H33 0.9500 . ?
C33 C34 1.40(3) . ?
C35 C36 1.3900 . ?
C35 C40 1.3900 . ?
C36 H36 0.9500 . ?
C36 C37 1.3900 . ?
C37 H37 0.9500 . ?
C37 C38 1.3900 . ?
C38 H38 0.9500 . ?
C38 C39 1.3900 . ?
C39 H39 0.9500 . ?
C39 C40 1.3900 . ?
C40 H40 0.9500 . ?
C41 C46 1.3900 . ?
C41 C42 1.3900 . ?
C46 H46 0.9500 . ?
C46 C45 1.3900 . ?
C45 H45 0.9500 . ?
C45 C44 1.3900 . ?
C44 H44 0.9500 . ?
C44 C43 1.3900 . ?
C43 H43 0.9500 . ?
C43 C42 1.3900 . ?
C42 H42 0.9500 . ?
Rh1 C1 1.88(2) . ?
Rh1 C2 1.89(2) . ?
Rh2 C3 1.87(2) . ?
Rh2 C4 1.89(2) . ?

loop_
_twin_individual_id
_twin_individual_mass_fraction_refined
1 0.76(4)
2 0.24(4)
